data_2238609
loop_
_publ_author_name
'Roviello, Giuseppina'
'Borbone, Fabio'
'Carella, Antonio'
'Roviello, Giovanni N.'
'Tuzi, Angela'

_publ_section_title
;
 Dipentyl
 2,6-diaminobenzo[1,2-<i>b</i>:4,5-<i>b</i>']difuran-3,7-dicarboxylate
;
_journal_coeditor_code DS2234
_journal_issue 10
_journal_name_full 'Acta Crystallographica Section E'
_journal_page_first o1526
_journal_page_last o1527
_journal_paper_doi 10.1107/S160053681302480X
_journal_volume 69
_journal_year 2013
_chemical_formula_iupac 'C22 H28 N2 O6'
_chemical_formula_moiety 'C22 H28 N2 O6'
_chemical_formula_sum 'C22 H28 N2 O6'
_chemical_formula_weight 416.46
_chemical_name_systematic
;
Dipentyl 2,6-diaminobenzo[1,2-<i>b</i>:4,5-<i>b</i>']difuran-3,7-dicarboxylate
;
_space_group_IT_number 14
_symmetry_cell_setting monoclinic
_symmetry_space_group_name_Hall '-P 2ybc'
_symmetry_space_group_name_H-M 'P 1 21/c 1'
_atom_sites_solution_hydrogens geom
_atom_sites_solution_primary direct
_atom_sites_solution_secondary difmap
_audit_creation_method SHELXL-97
_cell_angle_alpha 90.00
_cell_angle_beta 98.98(2)
_cell_angle_gamma 90.00
_cell_formula_units_Z 2
_cell_length_a 8.2670(10)
_cell_length_b 7.9940(10)
_cell_length_c 17.582(3)
_cell_measurement_reflns_used 75
_cell_measurement_temperature 173(2)
_cell_measurement_theta_max 16.939
_cell_measurement_theta_min 3.106
_cell_volume 1147.7(3)
_computing_cell_refinement 'DIRAX/LSQ (Duisenberg <i>et al.</i>, 2000)'
_computing_data_collection '<i>COLLECT</i> (Nonius, 1999)'
_computing_data_reduction
;
EvalCCD (Duisenberg <i>et al.</i>,  2003)
;
_computing_molecular_graphics
;
ORTEP-3 for Windows (Farrugia, 2012) and
<i>Mercury</i> (Macrae <i>et al.</i>, 2006)
;
_computing_publication_material
;
WinGX (Farrugia, 2012)
;
_computing_structure_refinement 'SHELXL97 (Sheldrick, 2008)'
_computing_structure_solution 'SIR97 (Altomare <i>et al.</i>, 1999)'
_diffrn_ambient_temperature 173(2)
_diffrn_detector_area_resol_mean 9
_diffrn_measured_fraction_theta_full 0.995
_diffrn_measured_fraction_theta_max 0.995
_diffrn_measurement_device 'four-circle diffractometer'
_diffrn_measurement_device_type 'Bruker--Nonius KappaCCD'
_diffrn_measurement_method
;
CCD rotation images, thick slices
;
_diffrn_radiation_monochromator graphite
_diffrn_radiation_source 'normal-focus sealed tube'
_diffrn_radiation_type MoK\a
_diffrn_radiation_wavelength 0.71073
_diffrn_reflns_av_R_equivalents 0.0955
_diffrn_reflns_av_sigmaI/netI 0.1314
_diffrn_reflns_limit_h_max 10
_diffrn_reflns_limit_h_min -10
_diffrn_reflns_limit_k_max 9
_diffrn_reflns_limit_k_min -10
_diffrn_reflns_limit_l_max 22
_diffrn_reflns_limit_l_min -22
_diffrn_reflns_number 11093
_diffrn_reflns_theta_full 27.52
_diffrn_reflns_theta_max 27.52
_diffrn_reflns_theta_min 3.15
_exptl_absorpt_coefficient_mu 0.088
_exptl_absorpt_correction_T_max 0.9991
_exptl_absorpt_correction_T_min 0.9573
_exptl_absorpt_correction_type multi-scan
_exptl_absorpt_process_details
;
(SADABS; Bruker, 2001)
;
_exptl_crystal_colour grey
_exptl_crystal_density_diffrn 1.205
_exptl_crystal_density_method 'not measured'
_exptl_crystal_description block
_exptl_crystal_F_000 444
_exptl_crystal_size_max 0.50
_exptl_crystal_size_mid 0.04
_exptl_crystal_size_min 0.01
_refine_diff_density_max 0.192
_refine_diff_density_min -0.204
_refine_ls_extinction_method none
_refine_ls_goodness_of_fit_ref 0.931
_refine_ls_hydrogen_treatment mixed
_refine_ls_matrix_type full
_refine_ls_number_parameters 142
_refine_ls_number_reflns 2626
_refine_ls_number_restraints 0
_refine_ls_restrained_S_all 0.931
_refine_ls_R_factor_all 0.1598
_refine_ls_R_factor_gt 0.0548
_refine_ls_shift/su_max 0.000
_refine_ls_shift/su_mean 0.000
_refine_ls_structure_factor_coef Fsqd
_refine_ls_weighting_details 'calc w=1/[\s^2^(Fo^2^)+(0.0610P)^2^+0.0000P] where P=(Fo^2^+2Fc^2^)/3'
_refine_ls_weighting_scheme calc
_refine_ls_wR_factor_gt 0.1065
_refine_ls_wR_factor_ref 0.1343
_reflns_number_gt 1258
_reflns_number_total 2626
_reflns_threshold_expression I>2sigma(I)
_cod_data_source_file ds2234.cif
_cod_data_source_block I
_cod_original_sg_symbol_H-M 'P 21/c'
_cod_database_code 2238609

loop_
_symmetry_equiv_pos_as_xyz
'x, y, z'
'-x, y+1/2, -z+1/2'
'-x, -y, -z'
'x, -y-1/2, z-1/2'

loop_
_atom_site_type_symbol
_atom_site_label
_atom_site_fract_x
_atom_site_fract_y
_atom_site_fract_z
_atom_site_U_iso_or_equiv
_atom_site_adp_type
_atom_site_calc_flag
_atom_site_refinement_flags
_atom_site_occupancy
_atom_site_symmetry_multiplicity
C C1 0.5923(2) 0.1341(3) 0.04464(11) 0.0257(5) Uani d . 1 1
H H1 0.6556 0.2314 0.0731 0.026 Uiso d R 1 1
C C2 0.5354(2) -0.0094(3) 0.07682(11) 0.0246(5) Uani d . 1 1
C C3 0.4461(2) -0.1426(3) 0.03695(11) 0.0255(5) Uani d . 1 1
C C4 0.4171(2) -0.2648(3) 0.09645(11) 0.0254(5) Uani d . 1 1
C C5 0.4884(3) -0.1957(3) 0.16650(12) 0.0282(5) Uani d . 1 1
C C6 0.3356(2) -0.4269(3) 0.09113(12) 0.0288(6) Uani d . 1 1
C C7 0.1878(3) -0.6355(3) 0.00858(11) 0.0326(6) Uani d . 1 1
H H7A 0.0935 -0.6356 0.0370 0.033 Uiso calc R 1 1
H H7B 0.2644 -0.7250 0.0301 0.033 Uiso calc R 1 1
C C8 0.1290(3) -0.6679(3) -0.07634(12) 0.0340(6) Uani d . 1 1
H H8A 0.2242 -0.6700 -0.1043 0.034 Uiso calc R 1 1
H H8B 0.0556 -0.5760 -0.0979 0.034 Uiso calc R 1 1
C C9 0.0363(3) -0.8366(3) -0.08811(12) 0.0382(6) Uani d . 1 1
H H9A 0.1101 -0.9271 -0.0654 0.038 Uiso calc R 1 1
H H9B -0.0583 -0.8331 -0.0598 0.038 Uiso calc R 1 1
C C10 -0.0261(3) -0.8793(3) -0.17302(13) 0.0472(7) Uani d . 1 1
H H10A 0.0678 -0.8822 -0.2017 0.047 Uiso calc R 1 1
H H10B -0.1019 -0.7904 -0.1958 0.047 Uiso calc R 1 1
C C11 -0.1155(4) -1.0494(3) -0.18205(16) 0.0632(8) Uani d . 1 1
H H11A -0.1539 -1.0711 -0.2367 0.063 Uiso calc R 1 1
H H11B -0.2094 -1.0467 -0.1542 0.063 Uiso calc R 1 1
H H11C -0.0400 -1.1383 -0.1609 0.063 Uiso calc R 1 1
N N1 0.4973(3) -0.2479(3) 0.23935(11) 0.0383(6) Uani d . 1 1
H H1A 0.550(3) -0.192(3) 0.2748(12) 0.038 Uiso d . 1 1
H H1B 0.454(3) -0.340(3) 0.2485(12) 0.038 Uiso d . 1 1
O O1 0.56177(16) -0.04310(18) 0.15705(7) 0.0292(4) Uani d . 1 1
O O2 0.32315(19) -0.51874(18) 0.14725(8) 0.0377(4) Uani d . 1 1
O O3 0.27143(17) -0.47150(17) 0.01739(8) 0.0324(4) Uani d . 1 1

loop_
_atom_site_aniso_label
_atom_site_aniso_U_11
_atom_site_aniso_U_22
_atom_site_aniso_U_33
_atom_site_aniso_U_12
_atom_site_aniso_U_13
_atom_site_aniso_U_23
C1 0.0243(13) 0.0246(14) 0.0275(12) 0.0019(10) 0.0017(10) -0.0028(10)
C2 0.0267(12) 0.0283(14) 0.0184(11) 0.0051(11) 0.0018(9) 0.0001(10)
C3 0.0225(12) 0.0268(14) 0.0271(12) 0.0040(10) 0.0039(10) -0.0032(10)
C4 0.0263(12) 0.0216(13) 0.0271(12) 0.0021(10) 0.0009(10) -0.0009(10)
C5 0.0289(13) 0.0252(15) 0.0303(13) 0.0008(11) 0.0039(10) 0.0012(11)
C6 0.0260(13) 0.0305(15) 0.0286(13) 0.0076(11) -0.0001(10) -0.0006(11)
C7 0.0304(13) 0.0269(14) 0.0400(14) -0.0019(11) 0.0041(11) -0.0014(11)
C8 0.0282(13) 0.0345(16) 0.0385(13) 0.0024(11) 0.0029(11) -0.0043(11)
C9 0.0292(13) 0.0355(16) 0.0487(15) 0.0032(11) 0.0025(12) -0.0065(12)
C10 0.0432(16) 0.0499(18) 0.0483(15) -0.0056(14) 0.0068(13) -0.0135(13)
C11 0.0620(19) 0.054(2) 0.073(2) -0.0181(16) 0.0085(16) -0.0242(15)
N1 0.0530(14) 0.0320(14) 0.0268(12) -0.0109(11) -0.0033(10) 0.0022(10)
O1 0.0350(9) 0.0296(10) 0.0224(8) -0.0013(7) 0.0025(7) 0.0006(7)
O2 0.0489(10) 0.0313(10) 0.0307(9) -0.0033(8) -0.0003(7) 0.0075(7)
O3 0.0373(9) 0.0293(10) 0.0289(9) -0.0043(7) 0.0001(7) -0.0010(7)

loop_
_atom_type_symbol
_atom_type_description
_atom_type_scat_dispersion_real
_atom_type_scat_dispersion_imag
_atom_type_scat_source
C C 0.0033 0.0016 'International Tables Vol C Tables 4.2.6.8 and 6.1.1.4'
H H 0.0000 0.0000 'International Tables Vol C Tables 4.2.6.8 and 6.1.1.4'
N N 0.0061 0.0033 'International Tables Vol C Tables 4.2.6.8 and 6.1.1.4'
O O 0.0106 0.0060 'International Tables Vol C Tables 4.2.6.8 and 6.1.1.4'

loop_
_geom_angle_atom_site_label_1
_geom_angle_atom_site_label_2
_geom_angle_atom_site_label_3
_geom_angle_site_symmetry_1
_geom_angle_site_symmetry_3
_geom_angle
C2 C1 C3 . 3_655 114.40(18)
C2 C1 H1 . . 127.3
C3 C1 H1 3_655 . 118.3
C1 C2 C3 . . 126.93(18)
C1 C2 O1 . . 123.44(18)
C3 C2 O1 . . 109.63(17)
C2 C3 C1 . 3_655 118.67(18)
C2 C3 C4 . . 106.02(17)
C1 C3 C4 3_655 . 135.31(19)
C5 C4 C6 . . 122.45(19)
C5 C4 C3 . . 105.72(18)
C6 C4 C3 . . 131.82(18)
N1 C5 O1 . . 115.50(19)
N1 C5 C4 . . 132.4(2)
O1 C5 C4 . . 112.08(18)
O2 C6 O3 . . 121.9(2)
O2 C6 C4 . . 124.58(19)
O3 C6 C4 . . 113.54(18)
O3 C7 C8 . . 109.05(16)
O3 C7 H7A . . 109.9
C8 C7 H7A . . 109.9
O3 C7 H7B . . 109.9
C8 C7 H7B . . 109.9
H7A C7 H7B . . 108.3
C7 C8 C9 . . 110.81(18)
C7 C8 H8A . . 109.5
C9 C8 H8A . . 109.5
C7 C8 H8B . . 109.5
C9 C8 H8B . . 109.5
H8A C8 H8B . . 108.1
C10 C9 C8 . . 114.01(19)
C10 C9 H9A . . 108.8
C8 C9 H9A . . 108.8
C10 C9 H9B . . 108.8
C8 C9 H9B . . 108.8
H9A C9 H9B . . 107.6
C9 C10 C11 . . 112.2(2)
C9 C10 H10A . . 109.2
C11 C10 H10A . . 109.2
C9 C10 H10B . . 109.2
C11 C10 H10B . . 109.2
H10A C10 H10B . . 107.9
C10 C11 H11A . . 109.5
C10 C11 H11B . . 109.5
H11A C11 H11B . . 109.5
C10 C11 H11C . . 109.5
H11A C11 H11C . . 109.5
H11B C11 H11C . . 109.5
C5 N1 H1A . . 119.4(15)
C5 N1 H1B . . 119.5(15)
H1A N1 H1B . . 121(2)
C5 O1 C2 . . 106.54(16)
C6 O3 C7 . . 115.84(15)

loop_
_geom_bond_atom_site_label_1
_geom_bond_atom_site_label_2
_geom_bond_site_symmetry_2
_geom_bond_distance
C1 C2 . 1.393(3)
C1 C3 3_655 1.422(3)
C1 H1 . 1.0231
C2 C3 . 1.418(3)
C2 O1 . 1.419(2)
C3 C1 3_655 1.422(3)
C3 C4 . 1.477(3)
C4 C5 . 1.394(3)
C4 C6 . 1.457(3)
C5 N1 . 1.338(3)
C5 O1 . 1.384(2)
C6 O2 . 1.247(2)
C6 O3 . 1.369(2)
C7 O3 . 1.479(2)
C7 C8 . 1.518(3)
C7 H7A . 0.9900
C7 H7B . 0.9900
C8 C9 . 1.549(3)
C8 H8A . 0.9900
C8 H8B . 0.9900
C9 C10 . 1.540(3)
C9 H9A . 0.9900
C9 H9B . 0.9900
C10 C11 . 1.543(3)
C10 H10A . 0.9900
C10 H10B . 0.9900
C11 H11A . 0.9800
C11 H11B . 0.9800
C11 H11C . 0.9800
N1 H1A . 0.83(2)
N1 H1B . 0.84(2)

loop_
_geom_hbond_atom_site_label_D
_geom_hbond_atom_site_label_H
_geom_hbond_atom_site_label_A
_geom_hbond_site_symmetry_A
_geom_hbond_distance_DH
_geom_hbond_distance_HA
_geom_hbond_distance_DA
_geom_hbond_angle_DHA
N1 H1A O2 2_655 0.83(2) 2.11(2) 2.935(3) 171(2)
N1 H1B O1 2_645 0.84(2) 2.34(2) 3.066(2) 144(2)
N1 H1B O2 . 0.84(2) 2.41(2) 2.942(3) 122.2(18)

loop_
_geom_torsion_atom_site_label_1
_geom_torsion_atom_site_label_2
_geom_torsion_atom_site_label_3
_geom_torsion_atom_site_label_4
_geom_torsion_site_symmetry_1
_geom_torsion_site_symmetry_4
_geom_torsion
C3 C1 C2 C3 3_655 . 0.1(3)
C3 C1 C2 O1 3_655 . 179.41(17)
C1 C2 C3 C1 . 3_655 -0.1(3)
O1 C2 C3 C1 . 3_655 -179.49(16)
C1 C2 C3 C4 . . 179.22(19)
O1 C2 C3 C4 . . -0.2(2)
C2 C3 C4 C5 . . 0.7(2)
C1 C3 C4 C5 3_655 . 179.8(2)
C2 C3 C4 C6 . . -178.7(2)
C1 C3 C4 C6 3_655 . 0.4(4)
C6 C4 C5 N1 . . -2.1(4)
C3 C4 C5 N1 . . 178.4(2)
C6 C4 C5 O1 . . 178.55(17)
C3 C4 C5 O1 . . -0.9(2)
C5 C4 C6 O2 . . -0.8(3)
C3 C4 C6 O2 . . 178.5(2)
C5 C4 C6 O3 . . 179.06(18)
C3 C4 C6 O3 . . -1.6(3)
O3 C7 C8 C9 . . -178.43(16)
C7 C8 C9 C10 . . -179.49(19)
C8 C9 C10 C11 . . 179.2(2)
N1 C5 O1 C2 . . -178.64(17)
C4 C5 O1 C2 . . 0.8(2)
C1 C2 O1 C5 . . -179.79(18)
C3 C2 O1 C5 . . -0.3(2)
O2 C6 O3 C7 . . -0.4(3)
C4 C6 O3 C7 . . 179.72(16)
C8 C7 O3 C6 . . -178.24(17)
